data_7052568
loop_
_publ_author_name
'Adak, Laksmikanta'
'Bhadra, Sukalyan'
'Chattopadhyay, Kalicharan'
'Ranu, Brindaban C.'

_publ_section_title
;
 Amphiphilic allylation of activated alkenes by allyl acetates and
 allylstannanes catalyzed by palladium nanoparticles: an easy access to
 stereodefined substituted cyclohexene derivatives
;
_journal_issue 2
_journal_name_full 'New Journal of Chemistry'
_journal_page_first 430
_journal_paper_doi 10.1039/c0nj00624f
_journal_volume 35
_journal_year 2011
_chemical_formula_moiety 'C16 H14 N2 O2'
_chemical_formula_sum 'C16 H14 N2 O2'
_chemical_formula_weight 266.29
_chemical_name_systematic
;
?
;
_space_group_IT_number 14
_symmetry_cell_setting monoclinic
_symmetry_space_group_name_Hall '-P 2yn'
_symmetry_space_group_name_H-M 'P 1 21/n 1'
_atom_sites_solution_hydrogens geom
_atom_sites_solution_primary direct
_atom_sites_solution_secondary difmap
_audit_creation_method SHELXL-97
_cell_angle_alpha 90.00
_cell_angle_beta 103.039(3)
_cell_angle_gamma 90.00
_cell_formula_units_Z 4
_cell_length_a 11.2763(14)
_cell_length_b 7.4688(9)
_cell_length_c 17.260(2)
_cell_measurement_temperature 293(2)
_cell_volume 1416.2(3)
_computing_cell_refinement 'BRUKER AXS SMART 3'
_computing_data_collection 'BRUKER AXS SMART 3'
_computing_data_reduction 'BRUKER AXS SMART 3'
_computing_molecular_graphics 'BRUKER SHELXLTL'
_computing_publication_material 'BRUKER SHELXLTL'
_computing_structure_refinement 'SHELXL-97 (Sheldrick, 1997)'
_computing_structure_solution 'BRUKER AXS SMART 3'
_diffrn_ambient_temperature 293(2)
_diffrn_measured_fraction_theta_full 0.998
_diffrn_measured_fraction_theta_max 0.998
_diffrn_measurement_device_type 'BRUKER CCD AREA DETECTOR'
_diffrn_measurement_method 'PHI-OMEGA SCAN'
_diffrn_radiation_monochromator graphite
_diffrn_radiation_source 'fine-focus sealed tube'
_diffrn_radiation_type MoK\a
_diffrn_radiation_wavelength 0.71073
_diffrn_reflns_av_R_equivalents 0.0342
_diffrn_reflns_av_sigmaI/netI 0.0267
_diffrn_reflns_limit_h_max 13
_diffrn_reflns_limit_h_min -13
_diffrn_reflns_limit_k_max 9
_diffrn_reflns_limit_k_min -9
_diffrn_reflns_limit_l_max 20
_diffrn_reflns_limit_l_min -20
_diffrn_reflns_number 13287
_diffrn_reflns_theta_full 25.44
_diffrn_reflns_theta_max 25.44
_diffrn_reflns_theta_min 1.97
_exptl_absorpt_coefficient_mu 0.084
_exptl_absorpt_correction_T_max 0.9900
_exptl_absorpt_correction_T_min 0.9875
_exptl_absorpt_correction_type multi-scan
_exptl_absorpt_process_details SADABS
_exptl_crystal_colour gray
_exptl_crystal_density_diffrn 1.249
_exptl_crystal_density_method 'not measured'
_exptl_crystal_description Block
_exptl_crystal_F_000 560
_exptl_crystal_size_max 0.15
_exptl_crystal_size_mid 0.13
_exptl_crystal_size_min 0.12
_refine_diff_density_max 0.152
_refine_diff_density_min -0.137
_refine_diff_density_rms 0.030
_refine_ls_extinction_method none
_refine_ls_goodness_of_fit_ref 0.882
_refine_ls_hydrogen_treatment constr
_refine_ls_matrix_type full
_refine_ls_number_parameters 181
_refine_ls_number_reflns 2612
_refine_ls_number_restraints 0
_refine_ls_restrained_S_all 0.882
_refine_ls_R_factor_all 0.0575
_refine_ls_R_factor_gt 0.0394
_refine_ls_shift/su_max 0.036
_refine_ls_shift/su_mean 0.005
_refine_ls_structure_factor_coef Fsqd
_refine_ls_weighting_details 'calc w=1/[\s^2^(Fo^2^)+(0.0906P)^2^+0.1880P] where P=(Fo^2^+2Fc^2^)/3'
_refine_ls_weighting_scheme calc
_refine_ls_wR_factor_gt 0.1162
_refine_ls_wR_factor_ref 0.1326
_reflns_number_gt 1894
_reflns_number_total 2612
_reflns_threshold_expression >2sigma(I)
_cod_data_source_file C0NJ00624F.TXT
_cod_data_source_block 3a
_cod_depositor_comments
;
The following automatic conversions were performed:
'_symmetry_cell_setting' value 'Monoclinic' changed to 'monoclinic'
according to '/home/saulius/struct/CIF-dictionaries/cif_core.dic'
dictionary named 'cif_core.dic' version 2.4.1 from 2010-06-29.

Automatic conversion script
Id: cif_fix_enum 1555 2011-01-17 13:19:09Z saulius 
;
_cod_original_sg_symbol_H-M P2(1)/n
_cod_database_code 7052568

loop_
_symmetry_equiv_pos_as_xyz
'x, y, z'
'-x+1/2, y+1/2, -z+1/2'
'-x, -y, -z'
'x-1/2, -y-1/2, z-1/2'

loop_
_atom_site_label
_atom_site_type_symbol
_atom_site_fract_x
_atom_site_fract_y
_atom_site_fract_z
_atom_site_U_iso_or_equiv
_atom_site_adp_type
_atom_site_occupancy
_atom_site_symmetry_multiplicity
_atom_site_calc_flag
_atom_site_refinement_flags
_atom_site_disorder_assembly
_atom_site_disorder_group
C13 C 0.66717(14) 1.2148(2) 0.51904(9) 0.0442(4) Uani 1 1 d . . .
C10 C 0.76153(13) 1.0935(2) 0.56464(9) 0.0432(4) Uani 1 1 d . . .
C7 C 0.92447(13) 0.8659(2) 0.67285(9) 0.0428(4) Uani 1 1 d . . .
H7 H 0.8934 0.9268 0.7145 0.051 Uiso 1 1 calc R . .
C12 C 0.81080(13) 0.7827(2) 0.61445(9) 0.0417(4) Uani 1 1 d . . .
C14 C 0.84490(15) 0.7228(2) 0.54040(10) 0.0494(4) Uani 1 1 d . . .
C4 C 1.01323(13) 0.7259(2) 0.71448(9) 0.0418(4) Uani 1 1 d . . .
C9 C 0.88020(14) 1.1290(2) 0.57941(10) 0.0496(4) Uani 1 1 d . . .
H9 H 0.9049 1.2330 0.5579 0.059 Uiso 1 1 calc R . .
C8 C 0.97666(14) 1.0119(2) 0.62848(11) 0.0520(4) Uani 1 1 d . . .
H8A H 1.0320 1.0856 0.6667 0.062 Uiso 1 1 calc R . .
H8B H 1.0231 0.9564 0.5940 0.062 Uiso 1 1 calc R . .
C2 C 1.09517(17) 0.5648(3) 0.83525(11) 0.0644(5) Uani 1 1 d . . .
H2 H 1.0993 0.5471 0.8891 0.077 Uiso 1 1 calc R . .
C11 C 0.71123(13) 0.9265(2) 0.59413(10) 0.0470(4) Uani 1 1 d . . .
H11A H 0.6439 0.8816 0.5535 0.056 Uiso 1 1 calc R . .
H11B H 0.6809 0.9543 0.6411 0.056 Uiso 1 1 calc R . .
C3 C 1.02000(16) 0.6951(2) 0.79454(10) 0.0510(4) Uani 1 1 d . . .
H3 H 0.9729 0.7636 0.8212 0.061 Uiso 1 1 calc R . .
C15 C 0.76398(15) 0.6273(2) 0.65119(10) 0.0521(4) Uani 1 1 d . . .
C5 C 1.08321(15) 0.6192(2) 0.67572(11) 0.0538(4) Uani 1 1 d . . .
H5 H 1.0804 0.6373 0.6220 0.065 Uiso 1 1 calc R . .
C6 C 1.15696(16) 0.4862(3) 0.71700(12) 0.0641(5) Uani 1 1 d . . .
H6 H 1.2019 0.4137 0.6905 0.077 Uiso 1 1 calc R . .
C1 C 1.16426(17) 0.4605(3) 0.79659(12) 0.0672(5) Uani 1 1 d . . .
H1 H 1.2156 0.3732 0.8243 0.081 Uiso 1 1 calc R . .
N2 N 0.87285(16) 0.6850(3) 0.48303(10) 0.0740(5) Uani 1 1 d . . .
N1 N 0.72513(16) 0.5102(3) 0.67971(11) 0.0781(5) Uani 1 1 d . . .
O2 O 0.56197(10) 1.20819(17) 0.52296(7) 0.0589(4) Uani 1 1 d . . .
O1 O 0.70920(10) 1.32836(17) 0.47228(8) 0.0597(4) Uani 1 1 d . . .
C16 C 0.61942(18) 1.4459(3) 0.42471(13) 0.0711(6) Uani 1 1 d . . .
H16A H 0.6582 1.5226 0.3932 0.107 Uiso 1 1 calc R . .
H16B H 0.5825 1.5175 0.4590 0.107 Uiso 1 1 calc R . .
H16C H 0.5581 1.3756 0.3903 0.107 Uiso 1 1 calc R . .

loop_
_atom_site_aniso_label
_atom_site_aniso_U_11
_atom_site_aniso_U_22
_atom_site_aniso_U_33
_atom_site_aniso_U_23
_atom_site_aniso_U_13
_atom_site_aniso_U_12
C13 0.0428(9) 0.0447(9) 0.0451(9) -0.0032(7) 0.0102(7) -0.0037(7)
C10 0.0399(8) 0.0461(9) 0.0437(9) -0.0004(7) 0.0094(7) -0.0024(7)
C7 0.0383(8) 0.0467(9) 0.0426(8) -0.0029(7) 0.0076(7) -0.0019(7)
C12 0.0375(8) 0.0466(9) 0.0416(8) 0.0026(7) 0.0103(7) -0.0077(7)
C14 0.0465(9) 0.0523(10) 0.0491(10) -0.0014(8) 0.0101(8) -0.0111(8)
C4 0.0357(8) 0.0466(9) 0.0425(8) -0.0014(7) 0.0074(6) -0.0034(7)
C9 0.0437(9) 0.0445(9) 0.0601(10) 0.0073(8) 0.0109(8) -0.0055(7)
C8 0.0374(8) 0.0491(9) 0.0664(11) 0.0030(8) 0.0050(8) -0.0061(7)
C2 0.0680(12) 0.0741(13) 0.0494(10) 0.0116(9) 0.0098(9) 0.0121(10)
C11 0.0360(8) 0.0546(10) 0.0499(9) 0.0056(8) 0.0083(7) -0.0036(7)
C3 0.0517(10) 0.0556(10) 0.0445(9) -0.0033(8) 0.0086(7) 0.0054(8)
C15 0.0461(9) 0.0579(10) 0.0528(10) 0.0066(8) 0.0123(8) -0.0091(8)
C5 0.0503(10) 0.0643(11) 0.0513(10) 0.0036(8) 0.0207(8) 0.0049(8)
C6 0.0548(11) 0.0641(11) 0.0797(14) 0.0036(10) 0.0287(10) 0.0146(9)
C1 0.0574(11) 0.0700(12) 0.0733(13) 0.0179(10) 0.0129(10) 0.0170(10)
N2 0.0797(12) 0.0906(12) 0.0561(10) -0.0151(9) 0.0248(9) -0.0133(10)
N1 0.0779(11) 0.0756(11) 0.0848(12) 0.0164(10) 0.0271(10) -0.0219(10)
O2 0.0410(7) 0.0663(8) 0.0691(8) 0.0087(6) 0.0119(6) 0.0019(6)
O1 0.0484(7) 0.0613(7) 0.0701(8) 0.0219(6) 0.0151(6) 0.0064(6)
C16 0.0619(12) 0.0705(13) 0.0796(14) 0.0273(11) 0.0132(10) 0.0127(10)

loop_
_atom_type_symbol
_atom_type_description
_atom_type_scat_dispersion_real
_atom_type_scat_dispersion_imag
_atom_type_scat_source
C C 0.0033 0.0016 'International Tables Vol C Tables 4.2.6.8 and 6.1.1.4'
H H 0.0000 0.0000 'International Tables Vol C Tables 4.2.6.8 and 6.1.1.4'
N N 0.0061 0.0033 'International Tables Vol C Tables 4.2.6.8 and 6.1.1.4'
O O 0.0106 0.0060 'International Tables Vol C Tables 4.2.6.8 and 6.1.1.4'

loop_
_geom_angle_atom_site_label_1
_geom_angle_atom_site_label_2
_geom_angle_atom_site_label_3
_geom_angle
_geom_angle_site_symmetry_1
_geom_angle_site_symmetry_3
_geom_angle_publ_flag
O2 C13 O1 123.39(15) . . ?
O2 C13 C10 122.95(14) . . ?
O1 C13 C10 113.64(13) . . ?
C9 C10 C13 123.40(14) . . ?
C9 C10 C11 122.65(14) . . ?
C13 C10 C11 113.95(12) . . ?
C4 C7 C8 116.35(12) . . ?
C4 C7 C12 112.85(12) . . ?
C8 C7 C12 108.21(12) . . ?
C15 C12 C14 108.65(13) . . ?
C15 C12 C11 109.52(12) . . ?
C14 C12 C11 109.40(13) . . ?
C15 C12 C7 110.80(13) . . ?
C14 C12 C7 109.86(12) . . ?
C11 C12 C7 108.59(12) . . ?
N2 C14 C12 176.69(18) . . ?
C3 C4 C5 118.27(15) . . ?
C3 C4 C7 118.05(13) . . ?
C5 C4 C7 123.57(14) . . ?
C10 C9 C8 124.17(15) . . ?
C9 C8 C7 112.80(13) . . ?
C3 C2 C1 120.26(17) . . ?
C10 C11 C12 110.16(11) . . ?
C2 C3 C4 121.07(16) . . ?
N1 C15 C12 178.08(19) . . ?
C6 C5 C4 120.15(16) . . ?
C1 C6 C5 120.61(17) . . ?
C6 C1 C2 119.62(17) . . ?
C13 O1 C16 115.59(13) . . ?

loop_
_geom_bond_atom_site_label_1
_geom_bond_atom_site_label_2
_geom_bond_distance
_geom_bond_site_symmetry_2
_geom_bond_publ_flag
C13 O2 1.2043(18) . ?
C13 O1 1.3299(19) . ?
C13 C10 1.481(2) . ?
C10 C9 1.331(2) . ?
C10 C11 1.505(2) . ?
C7 C4 1.512(2) . ?
C7 C8 1.524(2) . ?
C7 C12 1.569(2) . ?
C12 C15 1.476(2) . ?
C12 C14 1.484(2) . ?
C12 C11 1.536(2) . ?
C14 N2 1.140(2) . ?
C4 C3 1.386(2) . ?
C4 C5 1.394(2) . ?
C9 C8 1.500(2) . ?
C2 C3 1.375(3) . ?
C2 C1 1.376(3) . ?
C15 N1 1.138(2) . ?
C5 C6 1.385(3) . ?
C6 C1 1.371(3) . ?
O1 C16 1.447(2) . ?

loop_
_cod_related_entry_id
_cod_related_entry_database
_cod_related_entry_code
1 ChemSpider 26948615
